data_1551010
loop_
_publ_author_name
'Wu, Xiaoyan'
'Fan, Junjie'
'Fu, Chunling'
'Ma, Shengming'

_publ_section_title
;
 Ruthenium(II)-Catalyzed C-H Allenylation-Based Approach to Allenoic Acids
;
_journal_name_full 'Chemical Science'
_journal_paper_doi 10.1039/C9SC00603F
_journal_year 2019
_chemical_formula_moiety 'C16 H19 F O2'
_chemical_formula_sum 'C16 H19 F O2'
_chemical_formula_weight 262.31
_space_group_crystal_system monoclinic
_space_group_IT_number 14
_space_group_name_Hall '-P 2ybc'
_space_group_name_H-M_alt 'P 1 21/c 1'
_symmetry_space_group_name_Hall '-P 2ybc'
_symmetry_space_group_name_H-M 'P 1 21/c 1'
_atom_sites_solution_hydrogens mixed
_atom_sites_solution_primary dual
_audit_creation_date 2018-06-21
_audit_creation_method
;
Olex2 1.2
(compiled 2018.05.29 svn.r3508 for OlexSys, GUI svn.r5506)
;
_audit_update_record
;
2018-11-05 deposited with the CCDC.    2019-05-06 downloaded from the CCDC.
;
_cell_angle_alpha 90
_cell_angle_beta 116.778(15)
_cell_angle_gamma 90
_cell_formula_units_Z 4
_cell_length_a 10.7724(13)
_cell_length_b 15.7829(12)
_cell_length_c 9.9065(12)
_cell_measurement_reflns_used 1330
_cell_measurement_temperature 296(2)
_cell_measurement_theta_max 29.1419
_cell_measurement_theta_min 3.3327
_cell_volume 1503.7(3)
_computing_cell_refinement
;
CrysAlisPro, Agilent Technologies,
Version 1.171.35.11 (release 16-05-2011 CrysAlis171 .NET)
(compiled May 16 2011,17:55:39)
;
_computing_data_collection
;
CrysAlisPro, Agilent Technologies,
Version 1.171.35.11 (release 16-05-2011 CrysAlis171 .NET)
(compiled May 16 2011,17:55:39)
;
_computing_data_reduction
;
CrysAlisPro, Agilent Technologies,
Version 1.171.35.11 (release 16-05-2011 CrysAlis171 .NET)
(compiled May 16 2011,17:55:39)
;
_computing_molecular_graphics 'Olex2 (Dolomanov et al., 2009)'
_computing_publication_material 'Olex2 (Dolomanov et al., 2009)'
_computing_structure_refinement 'ShelXL (Sheldrick, 2015)'
_computing_structure_solution 'ShelXT (Sheldrick, 2015)'
_diffrn_ambient_temperature 296.15
_diffrn_detector_area_resol_mean 10.3592
_diffrn_measured_fraction_theta_full 0.997
_diffrn_measured_fraction_theta_max 0.997
_diffrn_measurement_details
;
#__ type_ start__ end____ width___ exp.time_
  1 omega   21.00   86.00   1.0000    5.0000
omega____ theta____ kappa____ phi______ frames
    -       11.7808   77.0000    0.0000 65

#__ type_ start__ end____ width___ exp.time_
  2 omega  -15.00   90.00   1.0000    5.0000
omega____ theta____ kappa____ phi______ frames
    -       11.7808   77.0000  120.0000 105
;
_diffrn_measurement_device_type 'Xcalibur, Atlas, Gemini ultra'
_diffrn_measurement_method '\w scans'
_diffrn_orient_matrix_UB_11 0.0687920000
_diffrn_orient_matrix_UB_12 -0.0162611000
_diffrn_orient_matrix_UB_13 0.0346548000
_diffrn_orient_matrix_UB_21 0.0017767000
_diffrn_orient_matrix_UB_22 0.0010684000
_diffrn_orient_matrix_UB_23 -0.0706899000
_diffrn_orient_matrix_UB_31 0.0266032000
_diffrn_orient_matrix_UB_32 0.0418647000
_diffrn_orient_matrix_UB_33 0.0152686000
_diffrn_radiation_monochromator graphite
_diffrn_radiation_type MoK\a
_diffrn_radiation_wavelength 0.71073
_diffrn_reflns_av_R_equivalents 0.0294
_diffrn_reflns_av_unetI/netI 0.0410
_diffrn_reflns_Laue_measured_fraction_full 0.997
_diffrn_reflns_Laue_measured_fraction_max 0.997
_diffrn_reflns_limit_h_max 8
_diffrn_reflns_limit_h_min -12
_diffrn_reflns_limit_k_max 14
_diffrn_reflns_limit_k_min -19
_diffrn_reflns_limit_l_max 11
_diffrn_reflns_limit_l_min -10
_diffrn_reflns_number 5576
_diffrn_reflns_point_group_measured_fraction_full 0.997
_diffrn_reflns_point_group_measured_fraction_max 0.997
_diffrn_reflns_theta_full 25.242
_diffrn_reflns_theta_max 25.349
_diffrn_reflns_theta_min 3.339
_diffrn_source 'Enhance (Mo) X-ray Source'
_exptl_absorpt_coefficient_mu 0.083
_exptl_absorpt_correction_T_max 1.00000
_exptl_absorpt_correction_T_min 0.94846
_exptl_absorpt_correction_type multi-scan
_exptl_absorpt_process_details
;
CrysAlisPro, Agilent Technologies,
Version 1.171.35.11 (release 16-05-2011 CrysAlis171 .NET)
(compiled May 16 2011,17:55:39)
Empirical absorption correction using spherical harmonics,
 implemented in SCALE3 ABSPACK scaling algorithm.
;
_exptl_crystal_colour colourless
_exptl_crystal_colour_primary colourless
_exptl_crystal_density_diffrn 1.159
_exptl_crystal_description block
_exptl_crystal_F_000 560
_exptl_crystal_size_max 0.46
_exptl_crystal_size_mid 0.45
_exptl_crystal_size_min 0.39
_refine_diff_density_max 0.181
_refine_diff_density_min -0.235
_refine_diff_density_rms 0.046
_refine_ls_extinction_method none
_refine_ls_goodness_of_fit_ref 1.041
_refine_ls_hydrogen_treatment mixed
_refine_ls_matrix_type full
_refine_ls_number_parameters 179
_refine_ls_number_reflns 2735
_refine_ls_number_restraints 1
_refine_ls_restrained_S_all 1.040
_refine_ls_R_factor_all 0.0962
_refine_ls_R_factor_gt 0.0602
_refine_ls_shift/su_max 0.000
_refine_ls_shift/su_mean 0.000
_refine_ls_structure_factor_coef Fsqd
_refine_ls_weighting_details 'w=1/[\s^2^(Fo^2^)+(0.0793P)^2^+0.2197P] where P=(Fo^2^+2Fc^2^)/3'
_refine_ls_weighting_scheme calc
_refine_ls_wR_factor_gt 0.1483
_refine_ls_wR_factor_ref 0.1764
_reflns_Friedel_coverage 0.000
_reflns_number_gt 1722
_reflns_number_total 2735
_reflns_threshold_expression 'I > 2\s(I)'
_cod_data_source_file c9sc00603f2.cif
_cod_data_source_block 180621_wxy_2_132
_cod_database_code 1551010
_shelx_shelxl_version_number 2016/6
_chemical_oxdiff_formula 'c h n o'
_shelx_space_group_comment
;
The symmetry employed for this shelxl refinement is uniquely defined
by the following loop, which should always be used as a source of
symmetry information in preference to the above space-group names.
They are only intended as comments.
;
_shelx_estimated_absorpt_t_max 0.968
_shelx_estimated_absorpt_t_min 0.963
_reflns_odcompleteness_completeness 99.38
_reflns_odcompleteness_iscentric 1
_reflns_odcompleteness_theta 26.32
_olex2_refinement_description
;
1. Fixed Uiso
 At 1.2 times of:
  All C(H) groups, All C(H,H) groups
 At 1.5 times of:
  All C(H,H,H) groups
2. Restrained distances
 O2-H2
 0.86 with sigma of 0.02
3.a Secondary CH2 refined with riding coordinates:
 C12(H12A,H12B), C13(H13A,H13B), C14(H14A,H14B)
3.b Aromatic/amide H refined with riding coordinates:
 C2(H2A), C3(H3), C4(H4)
3.c Idealised Me refined as rotating group:
 C10(H10A,H10B,H10C), C11(H11A,H11B,H11C), C15(H15A,H15B,H15C)
;
_olex2_submission_special_instructions 'No special instructions were received'

loop_
_space_group_symop_operation_xyz
'x, y, z'
'-x, y+1/2, -z+1/2'
'-x, -y, -z'
'x, -y-1/2, z-1/2'

loop_
_atom_site_label
_atom_site_type_symbol
_atom_site_fract_x
_atom_site_fract_y
_atom_site_fract_z
_atom_site_U_iso_or_equiv
_atom_site_adp_type
_atom_site_occupancy
_atom_site_site_symmetry_order
_atom_site_calc_flag
_atom_site_refinement_flags_posn
F1 F 0.99812(17) 0.60811(10) 0.85164(19) 0.0922(6) Uani 1 1 d .
O1 O 1.00635(16) 0.45653(10) 0.65786(18) 0.0642(5) Uani 1 1 d .
O2 O 0.85280(18) 0.54967(10) 0.50272(19) 0.0659(5) Uani 1 1 d D
H2 H 0.904(3) 0.548(2) 0.455(4) 0.128(13) Uiso 1 1 d D
C1 C 0.8877(3) 0.56191(16) 0.8385(3) 0.0646(7) Uani 1 1 d .
C2 C 0.8374(3) 0.57385(18) 0.9413(3) 0.0762(8) Uani 1 1 d .
H2A H 0.878306 0.612287 1.020422 0.091 Uiso 1 1 calc R
C3 C 0.7248(4) 0.52698(19) 0.9229(3) 0.0808(8) Uani 1 1 d .
H3 H 0.688727 0.532965 0.991859 0.097 Uiso 1 1 calc R
C4 C 0.6628(3) 0.47079(17) 0.8044(3) 0.0711(7) Uani 1 1 d .
H4 H 0.585124 0.440536 0.794553 0.085 Uiso 1 1 calc R
C5 C 0.7138(2) 0.45812(13) 0.6986(2) 0.0539(6) Uani 1 1 d .
C6 C 0.8300(2) 0.50621(14) 0.7181(2) 0.0522(6) Uani 1 1 d .
C7 C 0.6477(2) 0.39559(14) 0.5744(3) 0.0564(6) Uani 1 1 d .
C8 C 0.7001(2) 0.37593(15) 0.4811(3) 0.0620(6) Uani 1 1 d .
C9 C 0.7442(3) 0.35173(16) 0.3840(3) 0.0681(7) Uani 1 1 d .
C10 C 0.6980(4) 0.3960(2) 0.2350(3) 0.0975(10) Uani 1 1 d .
H10A H 0.636804 0.441813 0.228195 0.146 Uiso 1 1 calc GR
H10B H 0.649895 0.356604 0.154285 0.146 Uiso 1 1 calc GR
H10C H 0.777708 0.417901 0.227370 0.146 Uiso 1 1 calc GR
C11 C 0.8449(4) 0.2801(2) 0.4167(4) 0.1030(11) Uani 1 1 d .
H11A H 0.929355 0.300906 0.418366 0.154 Uiso 1 1 calc GR
H11B H 0.805041 0.237656 0.339484 0.154 Uiso 1 1 calc GR
H11C H 0.864987 0.255741 0.513162 0.154 Uiso 1 1 calc GR
C12 C 0.5156(3) 0.35237(17) 0.5563(3) 0.0687(7) Uani 1 1 d .
H12A H 0.536262 0.319623 0.646868 0.082 Uiso 1 1 calc R
H12B H 0.448594 0.395572 0.548513 0.082 Uiso 1 1 calc R
C13 C 0.4499(3) 0.29487(18) 0.4220(3) 0.0765(8) Uani 1 1 d .
H13A H 0.517230 0.252416 0.427810 0.092 Uiso 1 1 calc R
H13B H 0.425629 0.327731 0.330816 0.092 Uiso 1 1 calc R
C14 C 0.3206(3) 0.2507(2) 0.4109(3) 0.0905(9) Uani 1 1 d .
H14A H 0.345296 0.216667 0.500878 0.109 Uiso 1 1 calc R
H14B H 0.254149 0.293124 0.407617 0.109 Uiso 1 1 calc R
C15 C 0.2551(5) 0.1964(3) 0.2778(4) 0.1297(15) Uani 1 1 d .
H15A H 0.234201 0.229164 0.188495 0.195 Uiso 1 1 calc GR
H15B H 0.170634 0.173232 0.272650 0.195 Uiso 1 1 calc GR
H15C H 0.317227 0.151160 0.284861 0.195 Uiso 1 1 calc GR
C16 C 0.9015(2) 0.50171(14) 0.6191(2) 0.0517(6) Uani 1 1 d .

loop_
_atom_site_aniso_label
_atom_site_aniso_U_11
_atom_site_aniso_U_22
_atom_site_aniso_U_33
_atom_site_aniso_U_23
_atom_site_aniso_U_13
_atom_site_aniso_U_12
F1 0.0821(11) 0.0956(11) 0.1003(12) -0.0337(9) 0.0424(10) -0.0226(9)
O1 0.0545(10) 0.0756(11) 0.0645(10) 0.0083(8) 0.0285(8) 0.0175(8)
O2 0.0709(11) 0.0675(11) 0.0705(11) 0.0175(9) 0.0419(10) 0.0146(8)
C1 0.0653(16) 0.0656(15) 0.0629(16) -0.0062(13) 0.0289(13) 0.0052(13)
C2 0.088(2) 0.0782(18) 0.0646(17) -0.0099(14) 0.0358(15) 0.0080(15)
C3 0.106(2) 0.0868(19) 0.0660(17) 0.0012(15) 0.0537(17) 0.0151(18)
C4 0.0776(18) 0.0775(17) 0.0757(17) 0.0079(14) 0.0499(15) 0.0057(14)
C5 0.0583(14) 0.0539(13) 0.0542(13) 0.0074(11) 0.0294(11) 0.0092(11)
C6 0.0496(13) 0.0553(13) 0.0535(13) 0.0060(11) 0.0249(11) 0.0106(10)
C7 0.0549(14) 0.0568(13) 0.0624(14) 0.0105(11) 0.0307(12) 0.0019(11)
C8 0.0587(15) 0.0640(15) 0.0636(15) -0.0033(12) 0.0279(13) -0.0100(12)
C9 0.0604(16) 0.0756(16) 0.0719(17) -0.0201(14) 0.0330(14) -0.0178(13)
C10 0.101(2) 0.129(3) 0.0702(19) -0.0166(18) 0.0458(18) -0.032(2)
C11 0.092(2) 0.098(2) 0.124(3) -0.037(2) 0.053(2) -0.0029(18)
C12 0.0664(17) 0.0724(16) 0.0723(17) 0.0080(13) 0.0355(14) -0.0064(13)
C13 0.0754(18) 0.0819(18) 0.0736(18) 0.0069(14) 0.0348(15) -0.0187(14)
C14 0.094(2) 0.100(2) 0.082(2) -0.0058(18) 0.0438(18) -0.0374(18)
C15 0.154(4) 0.147(3) 0.096(3) -0.026(2) 0.063(3) -0.088(3)
C16 0.0495(13) 0.0522(12) 0.0538(13) -0.0015(11) 0.0238(11) -0.0006(11)

loop_
_atom_type_symbol
_atom_type_description
_atom_type_scat_dispersion_real
_atom_type_scat_dispersion_imag
_atom_type_scat_source
C C 0.0033 0.0016 'International Tables Vol C Tables 4.2.6.8 and 6.1.1.4'
H H 0.0000 0.0000 'International Tables Vol C Tables 4.2.6.8 and 6.1.1.4'
F F 0.0171 0.0103 'International Tables Vol C Tables 4.2.6.8 and 6.1.1.4'
O O 0.0106 0.0060 'International Tables Vol C Tables 4.2.6.8 and 6.1.1.4'

loop_
_geom_angle_atom_site_label_1
_geom_angle_atom_site_label_2
_geom_angle_atom_site_label_3
_geom_angle
C16 O2 H2 112(2)
F1 C1 C2 118.8(2)
F1 C1 C6 117.4(2)
C2 C1 C6 123.8(2)
C1 C2 H2A 121.5
C3 C2 C1 117.0(3)
C3 C2 H2A 121.5
C2 C3 H3 119.2
C2 C3 C4 121.5(2)
C4 C3 H3 119.2
C3 C4 H4 119.1
C3 C4 C5 121.8(3)
C5 C4 H4 119.1
C4 C5 C6 116.6(2)
C4 C5 C7 120.8(2)
C6 C5 C7 122.58(18)
C1 C6 C5 119.3(2)
C1 C6 C16 115.5(2)
C5 C6 C16 125.2(2)
C5 C7 C12 118.11(19)
C8 C7 C5 122.7(2)
C8 C7 C12 119.2(2)
C9 C8 C7 175.4(2)
C8 C9 C10 121.2(3)
C8 C9 C11 122.0(3)
C11 C9 C10 116.8(3)
C9 C10 H10A 109.5
C9 C10 H10B 109.5
C9 C10 H10C 109.5
H10A C10 H10B 109.5
H10A C10 H10C 109.5
H10B C10 H10C 109.5
C9 C11 H11A 109.5
C9 C11 H11B 109.5
C9 C11 H11C 109.5
H11A C11 H11B 109.5
H11A C11 H11C 109.5
H11B C11 H11C 109.5
C7 C12 H12A 108.6
C7 C12 H12B 108.6
H12A C12 H12B 107.5
C13 C12 C7 114.8(2)
C13 C12 H12A 108.6
C13 C12 H12B 108.6
C12 C13 H13A 108.9
C12 C13 H13B 108.9
C12 C13 C14 113.2(2)
H13A C13 H13B 107.8
C14 C13 H13A 108.9
C14 C13 H13B 108.9
C13 C14 H14A 109.0
C13 C14 H14B 109.0
H14A C14 H14B 107.8
C15 C14 C13 113.0(3)
C15 C14 H14A 109.0
C15 C14 H14B 109.0
C14 C15 H15A 109.5
C14 C15 H15B 109.5
C14 C15 H15C 109.5
H15A C15 H15B 109.5
H15A C15 H15C 109.5
H15B C15 H15C 109.5
O1 C16 O2 124.47(19)
O1 C16 C6 119.3(2)
O2 C16 C6 116.08(19)

loop_
_geom_bond_atom_site_label_1
_geom_bond_atom_site_label_2
_geom_bond_distance
F1 C1 1.350(3)
O1 C16 1.241(2)
O2 H2 0.872(18)
O2 C16 1.278(3)
C1 C2 1.365(3)
C1 C6 1.384(3)
C2 H2A 0.9300
C2 C3 1.362(4)
C3 H3 0.9300
C3 C4 1.380(4)
C4 H4 0.9300
C4 C5 1.399(3)
C5 C6 1.402(3)
C5 C7 1.485(3)
C6 C16 1.497(3)
C7 C8 1.319(3)
C7 C12 1.515(3)
C8 C9 1.307(3)
C9 C10 1.500(4)
C9 C11 1.498(4)
C10 H10A 0.9600
C10 H10B 0.9600
C10 H10C 0.9600
C11 H11A 0.9600
C11 H11B 0.9600
C11 H11C 0.9600
C12 H12A 0.9700
C12 H12B 0.9700
C12 C13 1.499(4)
C13 H13A 0.9700
C13 H13B 0.9700
C13 C14 1.516(4)
C14 H14A 0.9700
C14 H14B 0.9700
C14 C15 1.460(4)
C15 H15A 0.9600
C15 H15B 0.9600
C15 H15C 0.9600
